data_7048127
loop_
_publ_author_name
'Coulton, John B.'
'Smith, Aramis C.'
'Wheeler, Kraig A.'
'Semeniuc, Radu F.'

_publ_section_title
;
 Multiple coordination modes of a new ditopic bis(pyrazolyl)methane-based
 ligand.
;
_journal_issue 47
_journal_name_full 'Dalton transactions (Cambridge, England : 2003)'
_journal_page_first 17109
_journal_page_last 17121
_journal_paper_doi 10.1039/c8dt03992e
_journal_volume 47
_journal_year 2018
_chemical_formula_sum 'C32 H34 Ag B3 F12 Fe N18 O2'
_chemical_formula_weight 1126.92
_space_group_crystal_system triclinic
_space_group_IT_number 2
_space_group_name_Hall '-P 1'
_space_group_name_H-M_alt 'P -1'
_symmetry_space_group_name_Hall '-P 1'
_symmetry_space_group_name_H-M 'P -1'
_atom_sites_solution_hydrogens mixed
_audit_creation_method SHELXL-2014/7
_audit_update_record
;
2018-09-26 deposited with the CCDC.
2018-11-16 downloaded from the CCDC.
;
_cell_angle_alpha 78.345(2)
_cell_angle_beta 84.386(2)
_cell_angle_gamma 81.075(2)
_cell_formula_units_Z 2
_cell_length_a 11.9228(5)
_cell_length_b 13.0749(5)
_cell_length_c 14.3672(6)
_cell_measurement_reflns_used 9916
_cell_measurement_temperature 100(2)
_cell_measurement_theta_max 68.42
_cell_measurement_theta_min 3.15
_cell_volume 2161.84(15)
_computing_cell_refinement APEX2
_computing_data_reduction
;
SADABS (Bruker, 2013) and XPREP (Bruker, 2013)
;
_computing_molecular_graphics 'XSEED (Barbour, 2001)'
_computing_publication_material 'XSEED (Barbour, 2001)'
_computing_structure_refinement 'SHELXL-2014/7 (Sheldrick, 2014)'
_diffrn_ambient_temperature 100(2)
_diffrn_detector_area_resol_mean 8.33
_diffrn_measured_fraction_theta_full 0.978
_diffrn_measured_fraction_theta_max 0.976
_diffrn_measurement_device_type 'Bruker APEXII CCD'
_diffrn_measurement_method 'phi and omega scans'
_diffrn_radiation_type CuK\a
_diffrn_radiation_wavelength 1.54178
_diffrn_reflns_av_R_equivalents 0.0453
_diffrn_reflns_av_unetI/netI 0.0264
_diffrn_reflns_Laue_measured_fraction_full 0.978
_diffrn_reflns_Laue_measured_fraction_max 0.976
_diffrn_reflns_limit_h_max 14
_diffrn_reflns_limit_h_min -14
_diffrn_reflns_limit_k_max 15
_diffrn_reflns_limit_k_min -15
_diffrn_reflns_limit_l_max 15
_diffrn_reflns_limit_l_min -17
_diffrn_reflns_number 46993
_diffrn_reflns_point_group_measured_fraction_full 0.978
_diffrn_reflns_point_group_measured_fraction_max 0.976
_diffrn_reflns_theta_full 67.679
_diffrn_reflns_theta_max 68.243
_diffrn_reflns_theta_min 3.148
_diffrn_source 'fine-focus sealed tube'
_exptl_absorpt_coefficient_mu 7.301
_exptl_absorpt_correction_T_max 0.753
_exptl_absorpt_correction_T_min 0.505
_exptl_absorpt_correction_type multi-scan
_exptl_absorpt_process_details 'SADABS-2014/7, Bruker AXS'
_exptl_crystal_colour colourless
_exptl_crystal_density_diffrn 1.731
_exptl_crystal_description 'transparent prism'
_exptl_crystal_F_000 1128
_exptl_crystal_size_max 0.169
_exptl_crystal_size_mid 0.148
_exptl_crystal_size_min 0.048
_refine_diff_density_max 0.588
_refine_diff_density_min -0.336
_refine_diff_density_rms 0.068
_refine_ls_extinction_method none
_refine_ls_goodness_of_fit_ref 1.033
_refine_ls_hydrogen_treatment mixed
_refine_ls_matrix_type full
_refine_ls_number_parameters 628
_refine_ls_number_reflns 7737
_refine_ls_number_restraints 2
_refine_ls_restrained_S_all 1.033
_refine_ls_R_factor_all 0.0317
_refine_ls_R_factor_gt 0.0261
_refine_ls_shift/su_max 0.001
_refine_ls_shift/su_mean 0.000
_refine_ls_structure_factor_coef Fsqd
_refine_ls_weighting_details 'w=1/[\s^2^(Fo^2^)+(0.0304P)^2^+1.5827P] where P=(Fo^2^+2Fc^2^)/3'
_refine_ls_weighting_scheme calc
_refine_ls_wR_factor_gt 0.0615
_refine_ls_wR_factor_ref 0.0657
_reflns_Friedel_coverage 0.000
_reflns_number_gt 6937
_reflns_number_total 7737
_reflns_threshold_expression 'I > 2\s(I)'
_cod_data_source_file c8dt03992e2.cif
_cod_data_source_block 16rfs02
_cod_depositor_comments 'Adding full bibliography for 7048124--7048128.cif.'
_cod_database_code 7048127
_shelx_shelxl_version_number 2014/7
_shelx_space_group_comment
;
The symmetry employed for this shelxl refinement is uniquely defined
by the following loop, which should always be used as a source of
symmetry information in preference to the above space-group names.
They are only intended as comments.
;
_shelx_estimated_absorpt_t_min 0.372
_shelx_estimated_absorpt_t_max 0.721

loop_
_space_group_symop_operation_xyz
'x, y, z'
'-x, -y, -z'

loop_
_atom_site_label
_atom_site_type_symbol
_atom_site_fract_x
_atom_site_fract_y
_atom_site_fract_z
_atom_site_U_iso_or_equiv
_atom_site_adp_type
_atom_site_occupancy
_atom_site_site_symmetry_order
_atom_site_calc_flag
_atom_site_refinement_flags_posn
_atom_site_refinement_flags_adp
Ag1 Ag -0.26349(2) -0.01499(2) 0.36968(2) 0.02389(6) Uani 1 1 d . .
Fe1 Fe -0.27407(3) 0.35329(3) 0.21370(2) 0.01420(8) Uani 1 1 d . .
F1 F -0.15154(13) 0.07357(14) 0.76661(10) 0.0384(4) Uani 1 1 d . .
F2 F -0.31615(15) 0.18607(14) 0.75687(12) 0.0487(5) Uani 1 1 d . .
F3 F -0.26631(13) 0.09466(12) 0.90130(10) 0.0337(3) Uani 1 1 d . .
F4 F -0.1672(2) 0.2234(2) 0.82599(15) 0.0823(8) Uani 1 1 d . .
F5 F -0.31465(15) 0.41919(11) 0.62747(10) 0.0361(4) Uani 1 1 d . .
F6 F -0.24099(12) 0.56643(11) 0.55170(10) 0.0258(3) Uani 1 1 d . .
F7 F -0.42563(13) 0.57891(14) 0.60509(13) 0.0463(4) Uani 1 1 d . .
F8 F -0.28873(13) 0.54323(11) 0.71157(10) 0.0313(3) Uani 1 1 d . .
F9 F 0.09018(13) 0.10472(12) 0.05199(11) 0.0354(4) Uani 1 1 d . .
F10 F 0.21636(12) 0.22190(13) 0.00580(12) 0.0375(4) Uani 1 1 d . .
F11 F 0.02919(13) 0.28083(13) 0.02434(11) 0.0389(4) Uani 1 1 d . .
F12 F 0.12652(17) 0.20741(15) 0.15440(11) 0.0537(5) Uani 1 1 d . .
O1 O -0.34904(12) 0.28010(12) 0.35017(10) 0.0166(3) Uani 1 1 d . .
O2 O -0.18781(13) 0.20714(12) 0.18141(11) 0.0186(3) Uani 1 1 d . .
N1 N -0.15730(15) 0.08762(14) 0.42332(13) 0.0165(4) Uani 1 1 d . .
N2 N -0.16807(15) 0.10026(14) 0.51569(13) 0.0150(4) Uani 1 1 d . .
N3 N -0.33134(16) -0.06942(15) 0.53068(13) 0.0205(4) Uani 1 1 d . .
N4 N -0.29042(15) -0.02493(14) 0.59628(13) 0.0164(4) Uani 1 1 d . .
N5 N -0.35484(16) 0.49751(15) 0.25348(13) 0.0196(4) Uani 1 1 d . .
N6 N -0.34828(15) 0.50709(14) 0.34487(13) 0.0159(4) Uani 1 1 d . .
N7 N -0.13815(15) 0.36882(14) 0.29617(13) 0.0161(4) Uani 1 1 d . .
N8 N -0.16897(15) 0.40218(14) 0.38019(13) 0.0153(4) Uani 1 1 d . .
N9 N -0.35474(15) 0.26666(14) 0.51042(13) 0.0150(4) Uani 1 1 d D .
H50 H -0.349(2) 0.2959(19) 0.5564(15) 0.018 Uiso 1 1 d D U
N10 N -0.35560(16) 0.00552(16) 0.23562(14) 0.0210(4) Uani 1 1 d . .
N11 N -0.31262(16) -0.05066(14) 0.16661(13) 0.0176(4) Uani 1 1 d . .
N12 N -0.16625(17) -0.17142(15) 0.31929(14) 0.0227(4) Uani 1 1 d . .
N13 N -0.15322(16) -0.17647(14) 0.22529(13) 0.0188(4) Uani 1 1 d . .
N14 N -0.20438(16) 0.42100(15) 0.07683(13) 0.0186(4) Uani 1 1 d . .
N15 N -0.21315(16) 0.36942(15) 0.00473(13) 0.0177(4) Uani 1 1 d . .
N16 N -0.41034(15) 0.32603(15) 0.13755(13) 0.0179(4) Uani 1 1 d . .
N17 N -0.37881(15) 0.28574(15) 0.05706(13) 0.0172(4) Uani 1 1 d . .
N18 N -0.16356(15) 0.09386(14) 0.07835(13) 0.0159(4) Uani 1 1 d D .
H51 H -0.171(2) 0.086(2) 0.0230(13) 0.019 Uiso 1 1 d D U
C1 C -0.05362(19) 0.11085(17) 0.39160(17) 0.0187(5) Uani 1 1 d . .
H1 H -0.0215 0.1088 0.3287 0.022 Uiso 1 1 calc R U
C2 C 0.00206(19) 0.13870(17) 0.46223(16) 0.0189(5) Uani 1 1 d . .
H2 H 0.0762 0.1583 0.4569 0.023 Uiso 1 1 calc R U
C3 C -0.07358(18) 0.13146(17) 0.54064(16) 0.0177(5) Uani 1 1 d . .
H3 H -0.0621 0.1456 0.6011 0.021 Uiso 1 1 calc R U
C4 C -0.3283(2) -0.17085(18) 0.57226(18) 0.0229(5) Uani 1 1 d . .
H4 H -0.3524 -0.2226 0.5438 0.028 Uiso 1 1 calc R U
C5 C -0.28568(19) -0.19203(18) 0.66231(17) 0.0222(5) Uani 1 1 d . .
H5 H -0.2755 -0.2579 0.7051 0.027 Uiso 1 1 calc R U
C6 C -0.26174(18) -0.09680(17) 0.67548(16) 0.0182(5) Uani 1 1 d . .
H6 H -0.2309 -0.0837 0.7298 0.022 Uiso 1 1 calc R U
C7 C -0.4077(2) 0.59032(19) 0.21164(18) 0.0258(5) Uani 1 1 d . .
H7 H -0.4249 0.6072 0.1467 0.031 Uiso 1 1 calc R U
C8 C -0.4345(2) 0.6598(2) 0.27547(18) 0.0286(6) Uani 1 1 d . .
H8 H -0.4720 0.7303 0.2628 0.034 Uiso 1 1 calc R U
C9 C -0.39497(19) 0.60403(18) 0.36043(17) 0.0218(5) Uani 1 1 d . .
H9 H -0.3995 0.6287 0.4187 0.026 Uiso 1 1 calc R U
C10 C -0.02509(19) 0.36008(17) 0.28753(17) 0.0198(5) Uani 1 1 d . .
H10 H 0.0209 0.3380 0.2354 0.024 Uiso 1 1 calc R U
C11 C 0.01756(19) 0.38771(17) 0.36535(17) 0.0213(5) Uani 1 1 d . .
H11 H 0.0950 0.3881 0.3757 0.026 Uiso 1 1 calc R U
C12 C -0.07688(19) 0.41416(17) 0.42344(17) 0.0181(5) Uani 1 1 d . .
H12 H -0.0775 0.4365 0.4825 0.022 Uiso 1 1 calc R U
C13 C -0.27247(18) 0.08542(17) 0.57526(15) 0.0153(4) Uani 1 1 d . .
H13 H -0.2629 0.1056 0.6373 0.018 Uiso 1 1 calc R U
C14 C -0.37719(18) 0.15719(16) 0.53284(15) 0.0154(4) Uani 1 1 d . .
H14A H -0.3942 0.1353 0.4743 0.019 Uiso 1 1 calc R U
H14B H -0.4441 0.1507 0.5791 0.019 Uiso 1 1 calc R U
C15 C -0.33656(17) 0.31661(17) 0.42089(15) 0.0149(4) Uani 1 1 d . .
C16 C -0.28898(17) 0.42189(16) 0.41110(15) 0.0146(4) Uani 1 1 d . .
H16 H -0.2957 0.4421 0.4751 0.017 Uiso 1 1 calc R U
C17 C -0.4658(2) 0.0300(2) 0.22256(18) 0.0279(6) Uani 1 1 d . .
H17 H -0.5185 0.0693 0.2606 0.033 Uiso 1 1 calc R U
C18 C -0.4948(2) -0.0092(2) 0.14566(19) 0.0322(6) Uani 1 1 d . .
H18 H -0.5680 -0.0023 0.1224 0.039 Uiso 1 1 calc R U
C19 C -0.3951(2) -0.05944(19) 0.11146(17) 0.0251(5) Uani 1 1 d . .
H19 H -0.3853 -0.0942 0.0586 0.030 Uiso 1 1 calc R U
C20 C -0.1198(2) -0.26635(19) 0.36288(18) 0.0269(5) Uani 1 1 d . .
H20 H -0.1166 -0.2874 0.4300 0.032 Uiso 1 1 calc R U
C21 C -0.0763(2) -0.3308(2) 0.2976(2) 0.0339(6) Uani 1 1 d . .
H21 H -0.0390 -0.4013 0.3111 0.041 Uiso 1 1 calc R U
C22 C -0.0988(2) -0.27103(18) 0.21016(18) 0.0264(5) Uani 1 1 d . .
H22 H -0.0799 -0.2918 0.1503 0.032 Uiso 1 1 calc R U
C23 C -0.1658(2) 0.51030(19) 0.03441(18) 0.0247(5) Uani 1 1 d . .
H23 H -0.1505 0.5626 0.0668 0.030 Uiso 1 1 calc R U
C24 C -0.1510(2) 0.5169(2) -0.06382(19) 0.0316(6) Uani 1 1 d . .
H24 H -0.1247 0.5728 -0.1096 0.038 Uiso 1 1 calc R U
C25 C -0.1821(2) 0.42619(19) -0.08088(17) 0.0256(5) Uani 1 1 d . .
H25 H -0.1818 0.4069 -0.1412 0.031 Uiso 1 1 calc R U
C26 C -0.5236(2) 0.33293(19) 0.14691(18) 0.0237(5) Uani 1 1 d . .
H26 H -0.5702 0.3593 0.1967 0.028 Uiso 1 1 calc R U
C27 C -0.5645(2) 0.2961(2) 0.07372(19) 0.0279(6) Uani 1 1 d . .
H27 H -0.6415 0.2923 0.0648 0.034 Uiso 1 1 calc R U
C28 C -0.4699(2) 0.26662(19) 0.01729(17) 0.0229(5) Uani 1 1 d . .
H28 H -0.4686 0.2383 -0.0388 0.027 Uiso 1 1 calc R U
C29 C -0.19144(19) -0.08610(17) 0.15261(16) 0.0173(5) Uani 1 1 d . .
H29 H -0.1786 -0.1096 0.0899 0.021 Uiso 1 1 calc R U
C30 C -0.11918(18) 0.00239(17) 0.14741(16) 0.0170(4) Uani 1 1 d . .
H30A H -0.1215 0.0216 0.2108 0.020 Uiso 1 1 calc R U
H30B H -0.0391 -0.0219 0.1281 0.020 Uiso 1 1 calc R U
C31 C -0.19736(18) 0.18765(17) 0.10171(15) 0.0155(4) Uani 1 1 d . .
C32 C -0.25892(18) 0.27065(17) 0.02428(16) 0.0169(4) Uani 1 1 d . .
H32 H -0.2516 0.2419 -0.0358 0.020 Uiso 1 1 calc R U
B1 B -0.2239(3) 0.1452(2) 0.8119(2) 0.0291(6) Uani 1 1 d . .
B2 B -0.3184(2) 0.5266(2) 0.6259(2) 0.0218(6) Uani 1 1 d . .
B3 B 0.1153(2) 0.2029(2) 0.0608(2) 0.0253(6) Uani 1 1 d . .

loop_
_atom_site_aniso_label
_atom_site_aniso_U_11
_atom_site_aniso_U_22
_atom_site_aniso_U_33
_atom_site_aniso_U_23
_atom_site_aniso_U_13
_atom_site_aniso_U_12
Ag1 0.02748(10) 0.02960(10) 0.01747(10) -0.01088(7) -0.00134(6) -0.00453(7)
Fe1 0.01534(17) 0.01396(17) 0.01310(18) -0.00263(13) -0.00124(13) -0.00117(13)
F1 0.0354(9) 0.0557(10) 0.0224(8) -0.0137(7) -0.0062(6) 0.0099(7)
F2 0.0546(11) 0.0490(11) 0.0334(10) -0.0085(8) -0.0044(8) 0.0223(9)
F3 0.0383(9) 0.0432(9) 0.0222(8) -0.0097(6) 0.0006(6) -0.0107(7)
F4 0.1113(18) 0.1091(19) 0.0567(14) -0.0568(13) 0.0454(12) -0.0868(16)
F5 0.0648(11) 0.0234(8) 0.0231(8) -0.0061(6) 0.0010(7) -0.0161(7)
F6 0.0274(7) 0.0315(8) 0.0220(8) -0.0081(6) 0.0017(5) -0.0127(6)
F7 0.0227(8) 0.0558(11) 0.0556(11) -0.0035(9) -0.0035(7) 0.0007(7)
F8 0.0457(9) 0.0310(8) 0.0204(8) -0.0110(6) 0.0002(6) -0.0089(7)
F9 0.0370(9) 0.0324(8) 0.0354(9) -0.0040(7) 0.0094(7) -0.0109(7)
F10 0.0238(8) 0.0477(10) 0.0504(10) -0.0289(8) 0.0060(7) -0.0138(7)
F11 0.0325(8) 0.0375(9) 0.0391(10) 0.0041(7) -0.0056(7) 0.0054(7)
F12 0.0736(13) 0.0589(12) 0.0234(9) -0.0187(8) -0.0158(8) 0.0288(10)
O1 0.0189(8) 0.0167(8) 0.0149(8) -0.0041(6) -0.0002(6) -0.0040(6)
O2 0.0242(8) 0.0160(8) 0.0146(8) -0.0029(6) -0.0043(6) 0.0020(6)
N1 0.0195(9) 0.0149(9) 0.0142(10) -0.0027(7) -0.0007(7) -0.0001(7)
N2 0.0167(9) 0.0138(9) 0.0137(10) -0.0009(7) -0.0026(7) -0.0010(7)
N3 0.0265(10) 0.0197(10) 0.0170(10) -0.0049(8) -0.0003(8) -0.0070(8)
N4 0.0193(9) 0.0148(9) 0.0151(10) -0.0032(7) -0.0001(7) -0.0031(7)
N5 0.0217(10) 0.0182(10) 0.0181(10) -0.0035(8) -0.0035(7) 0.0014(8)
N6 0.0154(9) 0.0148(9) 0.0172(10) -0.0029(7) -0.0017(7) -0.0013(7)
N7 0.0167(9) 0.0159(9) 0.0154(10) -0.0039(7) 0.0006(7) -0.0012(7)
N8 0.0153(9) 0.0127(9) 0.0181(10) -0.0029(7) -0.0021(7) -0.0019(7)
N9 0.0177(9) 0.0143(9) 0.0141(10) -0.0051(7) -0.0008(7) -0.0023(7)
N10 0.0182(10) 0.0258(11) 0.0194(11) -0.0077(8) 0.0007(8) -0.0011(8)
N11 0.0185(9) 0.0176(9) 0.0177(10) -0.0042(7) -0.0028(7) -0.0034(8)
N12 0.0328(11) 0.0182(10) 0.0159(11) -0.0014(8) -0.0049(8) -0.0007(8)
N13 0.0244(10) 0.0140(9) 0.0176(10) -0.0034(7) -0.0023(8) -0.0009(8)
N14 0.0202(10) 0.0175(10) 0.0172(10) -0.0016(7) -0.0001(7) -0.0025(8)
N15 0.0196(9) 0.0180(10) 0.0140(10) -0.0012(7) -0.0002(7) -0.0005(8)
N16 0.0177(9) 0.0202(10) 0.0160(10) -0.0048(7) -0.0004(7) -0.0022(8)
N17 0.0185(9) 0.0188(10) 0.0140(10) -0.0026(7) -0.0036(7) -0.0008(8)
N18 0.0176(9) 0.0180(10) 0.0116(10) -0.0029(7) -0.0009(7) -0.0012(8)
C1 0.0192(11) 0.0136(11) 0.0202(12) 0.0006(9) 0.0017(9) -0.0001(9)
C2 0.0158(11) 0.0133(11) 0.0262(13) 0.0001(9) -0.0019(9) -0.0022(9)
C3 0.0192(11) 0.0134(11) 0.0208(12) -0.0020(8) -0.0063(9) -0.0020(9)
C4 0.0244(12) 0.0177(12) 0.0285(14) -0.0085(10) 0.0040(10) -0.0069(10)
C5 0.0196(12) 0.0165(11) 0.0258(13) 0.0005(9) 0.0078(9) -0.0001(9)
C6 0.0163(11) 0.0203(12) 0.0146(12) 0.0003(9) 0.0030(8) 0.0000(9)
C7 0.0302(13) 0.0227(12) 0.0207(13) 0.0009(10) -0.0055(10) 0.0038(10)
C8 0.0335(14) 0.0182(12) 0.0299(15) -0.0022(10) -0.0053(11) 0.0084(10)
C9 0.0217(12) 0.0168(11) 0.0265(13) -0.0071(9) 0.0005(9) 0.0012(9)
C10 0.0162(11) 0.0152(11) 0.0255(13) -0.0008(9) 0.0041(9) -0.0015(9)
C11 0.0160(11) 0.0146(11) 0.0319(14) 0.0001(9) -0.0046(9) -0.0023(9)
C12 0.0213(11) 0.0117(10) 0.0223(12) -0.0022(9) -0.0064(9) -0.0039(9)
C13 0.0173(11) 0.0136(10) 0.0154(12) -0.0036(8) -0.0015(8) -0.0022(9)
C14 0.0163(10) 0.0138(11) 0.0163(12) -0.0031(8) 0.0006(8) -0.0031(9)
C15 0.0103(10) 0.0156(11) 0.0183(12) -0.0048(9) -0.0003(8) 0.0015(8)
C16 0.0148(10) 0.0133(10) 0.0146(11) -0.0021(8) -0.0008(8) 0.0003(8)
C17 0.0170(12) 0.0340(14) 0.0294(15) -0.0013(11) 0.0010(10) -0.0012(10)
C18 0.0199(12) 0.0426(16) 0.0337(16) 0.0012(12) -0.0098(11) -0.0095(11)
C19 0.0295(13) 0.0265(13) 0.0222(13) -0.0024(10) -0.0084(10) -0.0120(11)
C20 0.0353(14) 0.0188(12) 0.0236(14) 0.0045(10) -0.0055(10) -0.0035(11)
C21 0.0433(16) 0.0151(12) 0.0372(16) 0.0012(11) 0.0012(12) 0.0045(11)
C22 0.0344(14) 0.0156(12) 0.0275(14) -0.0053(10) 0.0033(10) -0.0001(10)
C23 0.0264(13) 0.0196(12) 0.0271(14) -0.0022(10) 0.0019(10) -0.0057(10)
C24 0.0378(15) 0.0254(13) 0.0275(15) 0.0039(11) 0.0065(11) -0.0091(12)
C25 0.0313(13) 0.0259(13) 0.0155(13) 0.0019(9) 0.0033(10) -0.0019(11)
C26 0.0182(12) 0.0252(13) 0.0268(14) -0.0047(10) 0.0021(9) -0.0034(10)
C27 0.0184(12) 0.0313(14) 0.0357(15) -0.0074(11) -0.0072(10) -0.0039(10)
C28 0.0243(12) 0.0220(12) 0.0238(13) -0.0048(9) -0.0095(10) -0.0020(10)
C29 0.0205(11) 0.0161(11) 0.0153(12) -0.0048(9) -0.0006(8) -0.0003(9)
C30 0.0166(11) 0.0163(11) 0.0160(12) -0.0004(8) -0.0010(8) 0.0003(9)
C31 0.0132(10) 0.0180(11) 0.0146(12) -0.0018(8) -0.0002(8) -0.0021(9)
C32 0.0194(11) 0.0160(11) 0.0147(12) -0.0033(8) -0.0018(8) 0.0001(9)
B1 0.0374(17) 0.0347(16) 0.0208(16) -0.0143(12) 0.0033(12) -0.0134(13)
B2 0.0233(13) 0.0213(14) 0.0217(15) -0.0057(11) 0.0009(10) -0.0057(11)
B3 0.0245(14) 0.0303(15) 0.0215(15) -0.0099(11) -0.0015(11) 0.0018(12)

loop_
_atom_type_symbol
_atom_type_description
_atom_type_scat_dispersion_real
_atom_type_scat_dispersion_imag
_atom_type_scat_source
C C 0.0181 0.0091 'International Tables Vol C Tables 4.2.6.8 and 6.1.1.4'
H H 0.0000 0.0000 'International Tables Vol C Tables 4.2.6.8 and 6.1.1.4'
B B 0.0090 0.0039 'International Tables Vol C Tables 4.2.6.8 and 6.1.1.4'
N N 0.0311 0.0180 'International Tables Vol C Tables 4.2.6.8 and 6.1.1.4'
O O 0.0492 0.0322 'International Tables Vol C Tables 4.2.6.8 and 6.1.1.4'
F F 0.0727 0.0534 'International Tables Vol C Tables 4.2.6.8 and 6.1.1.4'
Fe Fe -1.1336 3.1974 'International Tables Vol C Tables 4.2.6.8 and 6.1.1.4'
Ag Ag 0.1306 4.2820 'International Tables Vol C Tables 4.2.6.8 and 6.1.1.4'

loop_
_geom_angle_atom_site_label_1
_geom_angle_atom_site_label_2
_geom_angle_atom_site_label_3
_geom_angle
N10 Ag1 N1 133.04(7)
N10 Ag1 N3 128.76(7)
N1 Ag1 N3 87.48(6)
N10 Ag1 N12 83.79(7)
N1 Ag1 N12 117.54(7)
N3 Ag1 N12 105.87(7)
N14 Fe1 N5 97.04(7)
N14 Fe1 O2 84.84(7)
N5 Fe1 O2 176.58(7)
N14 Fe1 N7 97.99(7)
N5 Fe1 N7 85.06(7)
O2 Fe1 N7 91.86(6)
N14 Fe1 N16 85.18(7)
N5 Fe1 N16 97.48(7)
O2 Fe1 N16 85.50(6)
N7 Fe1 N16 175.69(7)
N14 Fe1 O1 177.47(7)
N5 Fe1 O1 84.32(7)
O2 Fe1 O1 93.91(6)
N7 Fe1 O1 84.24(6)
N16 Fe1 O1 92.53(6)
C15 O1 Fe1 117.63(14)
C31 O2 Fe1 118.06(14)
C1 N1 N2 104.52(18)
C1 N1 Ag1 128.94(15)
N2 N1 Ag1 121.85(13)
C3 N2 N1 111.65(18)
C3 N2 C13 126.65(18)
N1 N2 C13 121.64(17)
C4 N3 N4 103.90(19)
C4 N3 Ag1 122.63(15)
N4 N3 Ag1 115.86(13)
C6 N4 N3 111.98(18)
C6 N4 C13 126.57(19)
N3 N4 C13 121.23(18)
C7 N5 N6 104.87(19)
C7 N5 Fe1 138.06(17)
N6 N5 Fe1 116.90(13)
N5 N6 C9 111.92(18)
N5 N6 C16 120.31(17)
C9 N6 C16 127.62(19)
C10 N7 N8 105.10(18)
C10 N7 Fe1 138.01(16)
N8 N7 Fe1 116.78(13)
C12 N8 N7 111.58(18)
C12 N8 C16 128.82(19)
N7 N8 C16 119.59(17)
C15 N9 C14 121.79(18)
C15 N9 H50 120.8(18)
C14 N9 H50 117.3(18)
C17 N10 N11 104.92(19)
C17 N10 Ag1 129.73(16)
N11 N10 Ag1 119.94(14)
C19 N11 N10 111.11(19)
C19 N11 C29 126.7(2)
N10 N11 C29 121.96(17)
C20 N12 N13 104.28(19)
C20 N12 Ag1 135.53(17)
N13 N12 Ag1 120.14(14)
C22 N13 N12 112.09(19)
C22 N13 C29 126.5(2)
N12 N13 C29 121.40(18)
C23 N14 N15 105.09(19)
C23 N14 Fe1 138.26(17)
N15 N14 Fe1 115.87(13)
C25 N15 N14 111.32(19)
C25 N15 C32 128.1(2)
N14 N15 C32 120.45(18)
C26 N16 N17 105.07(18)
C26 N16 Fe1 138.65(16)
N17 N16 Fe1 116.22(13)
C28 N17 N16 111.64(19)
C28 N17 C32 128.9(2)
N16 N17 C32 119.42(17)
C31 N18 C30 122.11(19)
C31 N18 H51 119.3(18)
C30 N18 H51 118.5(18)
N1 C1 C2 111.8(2)
N1 C1 H1 124.1
C2 C1 H1 124.1
C3 C2 C1 105.0(2)
C3 C2 H2 127.5
C1 C2 H2 127.5
N2 C3 C2 107.1(2)
N2 C3 H3 126.5
C2 C3 H3 126.5
N3 C4 C5 112.3(2)
N3 C4 H4 123.9
C5 C4 H4 123.9
C6 C5 C4 104.9(2)
C6 C5 H5 127.6
C4 C5 H5 127.6
N4 C6 C5 107.0(2)
N4 C6 H6 126.5
C5 C6 H6 126.5
N5 C7 C8 111.4(2)
N5 C7 H7 124.3
C8 C7 H7 124.3
C9 C8 C7 105.1(2)
C9 C8 H8 127.4
C7 C8 H8 127.4
N6 C9 C8 106.7(2)
N6 C9 H9 126.7
C8 C9 H9 126.7
N7 C10 C11 111.3(2)
N7 C10 H10 124.4
C11 C10 H10 124.4
C12 C11 C10 105.2(2)
C12 C11 H11 127.4
C10 C11 H11 127.4
N8 C12 C11 106.8(2)
N8 C12 H12 126.6
C11 C12 H12 126.6
N2 C13 N4 111.38(17)
N2 C13 C14 112.66(17)
N4 C13 C14 111.22(17)
N2 C13 H13 107.1
N4 C13 H13 107.1
C14 C13 H13 107.1
N9 C14 C13 109.56(17)
N9 C14 H14A 109.8
C13 C14 H14A 109.8
N9 C14 H14B 109.8
C13 C14 H14B 109.8
H14A C14 H14B 108.2
O1 C15 N9 123.9(2)
O1 C15 C16 121.42(19)
N9 C15 C16 114.57(18)
N6 C16 N8 110.90(17)
N6 C16 C15 112.96(17)
N8 C16 C15 106.59(16)
N6 C16 H16 108.8
N8 C16 H16 108.8
C15 C16 H16 108.8
N10 C17 C18 111.5(2)
N10 C17 H17 124.3
C18 C17 H17 124.3
C19 C18 C17 105.1(2)
C19 C18 H18 127.5
C17 C18 H18 127.5
N11 C19 C18 107.4(2)
N11 C19 H19 126.3
C18 C19 H19 126.3
N12 C20 C21 111.5(2)
N12 C20 H20 124.2
C21 C20 H20 124.2
C22 C21 C20 105.4(2)
C22 C21 H21 127.3
C20 C21 H21 127.3
N13 C22 C21 106.7(2)
N13 C22 H22 126.6
C21 C22 H22 126.6
N14 C23 C24 111.0(2)
N14 C23 H23 124.5
C24 C23 H23 124.5
C25 C24 C23 105.9(2)
C25 C24 H24 127.1
C23 C24 H24 127.1
N15 C25 C24 106.7(2)
N15 C25 H25 126.6
C24 C25 H25 126.6
N16 C26 C27 111.0(2)
N16 C26 H26 124.5
C27 C26 H26 124.5
C28 C27 C26 105.6(2)
C28 C27 H27 127.2
C26 C27 H27 127.2
N17 C28 C27 106.7(2)
N17 C28 H28 126.6
C27 C28 H28 126.6
N11 C29 N13 111.80(18)
N11 C29 C30 112.52(17)
N13 C29 C30 110.51(18)
N11 C29 H29 107.2
N13 C29 H29 107.2
C30 C29 H29 107.2
N18 C30 C29 109.28(17)
N18 C30 H30A 109.8
C29 C30 H30A 109.8
N18 C30 H30B 109.8
C29 C30 H30B 109.8
H30A C30 H30B 108.3
O2 C31 N18 123.7(2)
O2 C31 C32 121.19(19)
N18 C31 C32 114.92(19)
N15 C32 N17 110.91(17)
N15 C32 C31 112.91(18)
N17 C32 C31 107.00(17)
N15 C32 H32 108.6
N17 C32 H32 108.6
C31 C32 H32 108.6
F4 B1 F1 110.5(2)
F4 B1 F2 111.3(3)
F1 B1 F2 108.8(2)
F4 B1 F3 107.9(2)
F1 B1 F3 110.5(2)
F2 B1 F3 107.8(2)
F8 B2 F7 111.0(2)
F8 B2 F5 110.7(2)
F7 B2 F5 109.9(2)
F8 B2 F6 109.7(2)
F7 B2 F6 107.4(2)
F5 B2 F6 108.0(2)
F12 B3 F11 109.5(2)
F12 B3 F9 111.6(2)
F11 B3 F9 109.3(2)
F12 B3 F10 110.1(2)
F11 B3 F10 107.6(2)
F9 B3 F10 108.7(2)

loop_
_geom_bond_atom_site_label_1
_geom_bond_atom_site_label_2
_geom_bond_distance
Ag1 N10 2.2587(19)
Ag1 N1 2.2653(18)
Ag1 N3 2.3788(19)
Ag1 N12 2.398(2)
Fe1 N14 2.1321(19)
Fe1 N5 2.1387(19)
Fe1 O2 2.1400(15)
Fe1 N7 2.1556(18)
Fe1 N16 2.1561(18)
Fe1 O1 2.1734(15)
F1 B1 1.389(3)
F2 B1 1.391(4)
F3 B1 1.406(3)
F4 B1 1.367(3)
F5 B2 1.394(3)
F6 B2 1.412(3)
F7 B2 1.383(3)
F8 B2 1.380(3)
F9 B3 1.394(3)
F10 B3 1.402(3)
F11 B3 1.390(3)
F12 B3 1.379(3)
O1 C15 1.237(3)
O2 C31 1.242(3)
N1 C1 1.334(3)
N1 N2 1.362(3)
N2 C3 1.358(3)
N2 C13 1.456(3)
N3 C4 1.336(3)
N3 N4 1.365(3)
N4 C6 1.356(3)
N4 C13 1.458(3)
N5 C7 1.332(3)
N5 N6 1.355(3)
N6 C9 1.356(3)
N6 C16 1.451(3)
N7 C10 1.331(3)
N7 N8 1.363(3)
N8 C12 1.357(3)
N8 C16 1.456(3)
N9 C15 1.333(3)
N9 C14 1.463(3)
N9 H50 0.840(16)
N10 C17 1.326(3)
N10 N11 1.365(3)
N11 C19 1.353(3)
N11 C29 1.455(3)
N12 C20 1.334(3)
N12 N13 1.358(3)
N13 C22 1.352(3)
N13 C29 1.457(3)
N14 C23 1.331(3)
N14 N15 1.365(3)
N15 C25 1.352(3)
N15 C32 1.445(3)
N16 C26 1.334(3)
N16 N17 1.362(3)
N17 C28 1.353(3)
N17 C32 1.457(3)
N18 C31 1.329(3)
N18 C30 1.457(3)
N18 H51 0.838(16)
C1 C2 1.400(3)
C1 H1 0.9500
C2 C3 1.370(3)
C2 H2 0.9500
C3 H3 0.9500
C4 C5 1.396(3)
C4 H4 0.9500
C5 C6 1.373(3)
C5 H5 0.9500
C6 H6 0.9500
C7 C8 1.399(4)
C7 H7 0.9500
C8 C9 1.375(3)
C8 H8 0.9500
C9 H9 0.9500
C10 C11 1.404(3)
C10 H10 0.9500
C11 C12 1.377(3)
C11 H11 0.9500
C12 H12 0.9500
C13 C14 1.538(3)
C13 H13 1.0000
C14 H14A 0.9900
C14 H14B 0.9900
C15 C16 1.544(3)
C16 H16 1.0000
C17 C18 1.401(4)
C17 H17 0.9500
C18 C19 1.364(4)
C18 H18 0.9500
C19 H19 0.9500
C20 C21 1.395(4)
C20 H20 0.9500
C21 C22 1.365(4)
C21 H21 0.9500
C22 H22 0.9500
C23 C24 1.392(4)
C23 H23 0.9500
C24 C25 1.369(4)
C24 H24 0.9500
C25 H25 0.9500
C26 C27 1.397(3)
C26 H26 0.9500
C27 C28 1.375(3)
C27 H27 0.9500
C28 H28 0.9500
C29 C30 1.532(3)
C29 H29 1.0000
C30 H30A 0.9900
C30 H30B 0.9900
C31 C32 1.542(3)
C32 H32 1.0000

loop_
_geom_torsion_atom_site_label_1
_geom_torsion_atom_site_label_2
_geom_torsion_atom_site_label_3
_geom_torsion_atom_site_label_4
_geom_torsion
C1 N1 N2 C3 0.5(2)
Ag1 N1 N2 C3 158.18(14)
C1 N1 N2 C13 177.96(18)
Ag1 N1 N2 C13 -24.3(2)
C4 N3 N4 C6 0.7(2)
Ag1 N3 N4 C6 -136.80(15)
C4 N3 N4 C13 175.68(19)
Ag1 N3 N4 C13 38.2(2)
C7 N5 N6 C9 -0.5(2)
Fe1 N5 N6 C9 175.56(15)
C7 N5 N6 C16 -176.32(19)
Fe1 N5 N6 C16 -0.2(2)
C10 N7 N8 C12 0.0(2)
Fe1 N7 N8 C12 -176.87(14)
C10 N7 N8 C16 178.87(18)
Fe1 N7 N8 C16 2.0(2)
C17 N10 N11 C19 0.7(3)
Ag1 N10 N11 C19 157.09(15)
C17 N10 N11 C29 175.6(2)
Ag1 N10 N11 C29 -28.0(3)
C20 N12 N13 C22 -0.9(3)
Ag1 N12 N13 C22 -178.63(15)
C20 N12 N13 C29 -178.6(2)
Ag1 N12 N13 C29 3.6(3)
C23 N14 N15 C25 -0.8(2)
Fe1 N14 N15 C25 171.00(15)
C23 N14 N15 C32 -176.60(19)
Fe1 N14 N15 C32 -4.8(2)
C26 N16 N17 C28 -0.7(2)
Fe1 N16 N17 C28 176.91(15)
C26 N16 N17 C32 178.29(19)
Fe1 N16 N17 C32 -4.1(2)
N2 N1 C1 C2 -0.3(2)
Ag1 N1 C1 C2 -155.81(15)
N1 C1 C2 C3 0.0(3)
N1 N2 C3 C2 -0.5(2)
C13 N2 C3 C2 -177.82(19)
C1 C2 C3 N2 0.3(2)
N4 N3 C4 C5 -0.5(3)
Ag1 N3 C4 C5 133.33(17)
N3 C4 C5 C6 0.1(3)
N3 N4 C6 C5 -0.7(2)
C13 N4 C6 C5 -175.34(19)
C4 C5 C6 N4 0.4(2)
N6 N5 C7 C8 0.4(3)
Fe1 N5 C7 C8 -174.41(18)
N5 C7 C8 C9 -0.1(3)
N5 N6 C9 C8 0.5(3)
C16 N6 C9 C8 175.9(2)
C7 C8 C9 N6 -0.2(3)
N8 N7 C10 C11 -0.1(2)
Fe1 N7 C10 C11 175.75(16)
N7 C10 C11 C12 0.1(3)
N7 N8 C12 C11 0.1(2)
C16 N8 C12 C11 -178.7(2)
C10 C11 C12 N8 -0.1(2)
C3 N2 C13 N4 -114.3(2)
N1 N2 C13 N4 68.6(2)
C3 N2 C13 C14 119.9(2)
N1 N2 C13 C14 -57.2(2)
C6 N4 C13 N2 96.1(2)
N3 N4 C13 N2 -78.2(2)
C6 N4 C13 C14 -137.4(2)
N3 N4 C13 C14 48.4(3)
C15 N9 C14 C13 107.3(2)
N2 C13 C14 N9 -52.6(2)
N4 C13 C14 N9 -178.50(17)
Fe1 O1 C15 N9 -164.38(16)
Fe1 O1 C15 C16 10.8(2)
C14 N9 C15 O1 8.1(3)
C14 N9 C15 C16 -167.35(18)
N5 N6 C16 N8 62.6(2)
C9 N6 C16 N8 -112.5(2)
N5 N6 C16 C15 -57.0(2)
C9 N6 C16 C15 127.9(2)
C12 N8 C16 N6 115.4(2)
N7 N8 C16 N6 -63.2(2)
C12 N8 C16 C15 -121.2(2)
N7 N8 C16 C15 60.1(2)
O1 C15 C16 N6 51.4(3)
N9 C15 C16 N6 -132.96(19)
O1 C15 C16 N8 -70.6(2)
N9 C15 C16 N8 105.0(2)
N11 N10 C17 C18 -0.2(3)
Ag1 N10 C17 C18 -153.48(18)
N10 C17 C18 C19 -0.2(3)
N10 N11 C19 C18 -0.8(3)
C29 N11 C19 C18 -175.5(2)
C17 C18 C19 N11 0.6(3)
N13 N12 C20 C21 0.8(3)
Ag1 N12 C20 C21 177.97(18)
N12 C20 C21 C22 -0.4(3)
N12 N13 C22 C21 0.7(3)
C29 N13 C22 C21 178.3(2)
C20 C21 C22 N13 -0.2(3)
N15 N14 C23 C24 0.6(3)
Fe1 N14 C23 C24 -168.25(19)
N14 C23 C24 C25 -0.2(3)
N14 N15 C25 C24 0.7(3)
C32 N15 C25 C24 176.1(2)
C23 C24 C25 N15 -0.3(3)
N17 N16 C26 C27 0.7(3)
Fe1 N16 C26 C27 -175.98(18)
N16 C26 C27 C28 -0.5(3)
N16 N17 C28 C27 0.3(3)
C32 N17 C28 C27 -178.5(2)
C26 C27 C28 N17 0.1(3)
C19 N11 C29 N13 -110.0(2)
N10 N11 C29 N13 75.9(2)
C19 N11 C29 C30 125.0(2)
N10 N11 C29 C30 -49.1(3)
C22 N13 C29 N11 124.1(2)
N12 N13 C29 N11 -58.5(3)
C22 N13 C29 C30 -109.7(2)
N12 N13 C29 C30 67.7(3)
C31 N18 C30 C29 122.4(2)
N11 C29 C30 N18 -50.8(2)
N13 C29 C30 N18 -176.60(17)
Fe1 O2 C31 N18 -168.96(16)
Fe1 O2 C31 C32 6.3(3)
C30 N18 C31 O2 4.6(3)
C30 N18 C31 C32 -170.91(18)
C25 N15 C32 N17 -109.0(2)
N14 N15 C32 N17 66.0(2)
C25 N15 C32 C31 130.9(2)
N14 N15 C32 C31 -54.0(3)
C28 N17 C32 N15 119.1(2)
N16 N17 C32 N15 -59.7(2)
C28 N17 C32 C31 -117.4(2)
N16 N17 C32 C31 63.9(2)
O2 C31 C32 N15 54.6(3)
N18 C31 C32 N15 -129.7(2)
O2 C31 C32 N17 -67.7(2)
N18 C31 C32 N17 108.0(2)
